data_9008441
loop_
_publ_author_name
'Redhammer, G. J.'
'Roth, G.'

_publ_section_title
;
 Structural variation and crystal chemistry of LiMe3+Si2O6 clinopyroxenes
 Me3+ = Al, Ga, Cr, V, Fe, Sc, and In
 Sample: LiGa
;
_journal_name_full 'Zeitschrift fur Kristallographie'
_journal_page_first 278
_journal_page_last 294
_journal_paper_doi 10.1524/zkri.219.5.278.32748
_journal_volume 219
_journal_year 2004
_chemical_formula_structural LiGaSi2O6
_chemical_formula_sum 'Ga Li O6 Si2'
_space_group_IT_number 15
_symmetry_space_group_name_Hall '-C 2yc'
_symmetry_space_group_name_H-M 'C 1 2/c 1'
_cell_angle_alpha 90
_cell_angle_beta 110.22
_cell_angle_gamma 90
_cell_length_a 9.593
_cell_length_b 8.584
_cell_length_c 5.284
_cell_volume 408.303
_cell_formula_units_Z 4
_database_code_amcsd 0011110
_exptl_crystal_density_diffrn 3.723
_cod_original_formula_sum 'Li Ga Si2 O6'
_cod_database_code 9008441
_amcsd_formula_title LiGaSi2O6

loop_
_space_group_symop_operation_xyz
x,y,z
1/2+x,1/2+y,z
x,-y,1/2+z
1/2+x,1/2-y,1/2+z
-x,y,1/2-z
1/2-x,1/2+y,1/2-z
-x,-y,-z
1/2-x,1/2-y,-z

loop_
_atom_site_label
_atom_site_fract_x
_atom_site_fract_y
_atom_site_fract_z
_atom_site_U_iso_or_equiv
Li 0.00000 0.26540 0.25000 0.01480
Ga 0.00000 0.90159 0.25000 0.00230
Si 0.29654 0.09102 0.26100 0.00200
O1 0.11350 0.08380 0.14410 0.00370
O2 0.36530 0.26170 0.32410 0.00730
O3 0.35680 -0.00030 0.04970 0.00640

loop_
_cod_related_entry_id
_cod_related_entry_database
_cod_related_entry_code
1 AMCSD 0011110
